data_4305336
loop_
_publ_author_name
'Ramaswamy Murugavel'
'Subramaniam Kuppuswamy'
'S\"oren Randoll'

_publ_contact_author_address
;
Department of Chemistry
Indian Institute of Technology Bombay
Powai
Mumbai
Maharastra
400076
INDIA
;
_publ_contact_author_email RMV@CHEM.IITB.AC.IN
_publ_contact_author_name 'Ramaswamy Murugavel'
_publ_section_title
;
Cooperative Binding of Phosphate Anion and a Neutral Nitrogen Donor to
Alkaline-Earth Metal Ions. Investigation of Group 2 Metal-Organophosphate
Interaction in the Absence and Presence of 1,10-Phenanthroline
;
_journal_name_full 'Inorganic Chemistry'
_journal_page_first 6028
_journal_page_last 6039
_journal_paper_doi 10.1021/ic8003239
_journal_volume 47
_journal_year 2008
_chemical_formula_moiety 'C51 H72 Ba1 N4 O13 P2'
_chemical_formula_sum 'C102 H136 Ba2 N8 O26 P4'
_chemical_formula_weight 2288.75
_chemical_name_systematic
;
 ?
;
_space_group_IT_number 14
_symmetry_cell_setting monoclinic
_symmetry_space_group_name_Hall '-P 2yn'
_symmetry_space_group_name_H-M 'P 1 21/n 1'
_atom_sites_solution_hydrogens geom
_atom_sites_solution_primary direct
_atom_sites_solution_secondary difmap
_audit_creation_method SHELXL-97
_cell_angle_alpha 90.00
_cell_angle_beta 105.720(8)
_cell_angle_gamma 90.00
_cell_formula_units_Z 2
_cell_length_a 15.0620(11)
_cell_length_b 15.3816(11)
_cell_length_c 24.0717(15)
_cell_measurement_reflns_used 17496
_cell_measurement_temperature 293(2)
_cell_measurement_theta_max 32.4041
_cell_measurement_theta_min 2.9501
_cell_volume 5368.3(7)
_computing_cell_refinement 'CrysAlis RED, Oxford Diffraction Ltd.,'
_computing_data_collection 'CrysAlis CCD, Oxford Diffraction Ltd.,'
_computing_data_reduction 'CrysAlis RED, Oxford Diffraction Ltd.,'
_computing_molecular_graphics 'Ortep-3 for Windows (Farrugia, 1997)'
_computing_publication_material 'WinGX publication routines (Farrugia, 1999)'
_computing_structure_refinement 'SHELXL-97 (Sheldrick, 1997)'
_computing_structure_solution 'SHELXS-86 (Sheldrick, 1986)'
_diffrn_ambient_temperature 293(2)
_diffrn_detector_area_resol_mean 15.9948
_diffrn_measured_fraction_theta_full 0.993
_diffrn_measured_fraction_theta_max 0.993
_diffrn_measurement_details
;
  1 omega  -69.00  -17.00   1.0000   12.0000
omega____ theta____ kappa____ phi______ omega'___ theta'___ frames
    -      -29.1908   92.0000 -144.0000    0.0000    0.0000 52

  2 omega  -55.00   -5.00   1.0000   12.0000
omega____ theta____ kappa____ phi______ omega'___ theta'___ frames
    -      -29.1908   45.0000  120.0000    0.0000    0.0000 50

  3 omega  -19.00   32.00   1.0000   12.0000
omega____ theta____ kappa____ phi______ omega'___ theta'___ frames
    -      -29.1908   92.0000 -102.0000    0.0000    0.0000 51

  4 omega   19.00   70.00   1.0000   12.0000
omega____ theta____ kappa____ phi______ omega'___ theta'___ frames
    -       29.6596  -92.0000  -35.0000    0.0000    0.0000 51

  5 omega   49.00  101.00   1.0000   12.0000
omega____ theta____ kappa____ phi______ omega'___ theta'___ frames
    -       29.6596   75.0000  240.0000    0.0000    0.0000 52

  6 omega   49.00  101.00   1.0000   12.0000
omega____ theta____ kappa____ phi______ omega'___ theta'___ frames
    -       29.6596   75.0000  120.0000    0.0000    0.0000 52

  7 omega    9.00   37.00   1.0000   12.0000
omega____ theta____ kappa____ phi______ omega'___ theta'___ frames
    -       29.6596  -75.0000    0.0000    0.0000    0.0000 28

  8 phi     63.00  121.00   1.0000   12.0000
omega____ theta____ kappa____ phi______ omega'___ theta'___ frames
  40.0000   29.6596    0.0000     -        0.0000    0.0000 58

;
_diffrn_measurement_device_type 'OXFORD DIFFRACTIOM X CALIBUR-S'
_diffrn_measurement_method 'omega(w)-q scan'
_diffrn_orient_matrix_UB_11 -0.0235106913
_diffrn_orient_matrix_UB_12 -0.0397991034
_diffrn_orient_matrix_UB_13 -0.0099886213
_diffrn_orient_matrix_UB_21 -0.0392050256
_diffrn_orient_matrix_UB_22 0.0151749957
_diffrn_orient_matrix_UB_23 0.0083694902
_diffrn_orient_matrix_UB_31 -0.0183642712
_diffrn_orient_matrix_UB_32 0.0185433139
_diffrn_orient_matrix_UB_33 -0.0278596232
_diffrn_radiation_monochromator graphite
_diffrn_radiation_source 'Enhance (Mo) X-ray Source'
_diffrn_radiation_type MoK\a
_diffrn_radiation_wavelength 0.71073
_diffrn_reflns_av_R_equivalents 0.0327
_diffrn_reflns_av_sigmaI/netI 0.0375
_diffrn_reflns_limit_h_max 17
_diffrn_reflns_limit_h_min -17
_diffrn_reflns_limit_k_max 18
_diffrn_reflns_limit_k_min -18
_diffrn_reflns_limit_l_max 28
_diffrn_reflns_limit_l_min -28
_diffrn_reflns_number 29369
_diffrn_reflns_theta_full 25.00
_diffrn_reflns_theta_max 25.00
_diffrn_reflns_theta_min 2.95
_exptl_absorpt_coefficient_mu 0.864
_exptl_absorpt_correction_T_max 1.00000
_exptl_absorpt_correction_T_min 0.83642
_exptl_absorpt_correction_type multi-scan
_exptl_absorpt_process_details
;
CrysAlis RED, Oxford Diffraction Ltd.,
Version 1.171.31.7 (release 18-10-2006 CrysAlis171 .NET)
(compiled Oct 18 2006,16:28:17)
Empirical absorption correction using spherical harmonics,
 implemented in SCALE3 ABSPACK scaling algorithm.
;
_exptl_crystal_colour colorless
_exptl_crystal_density_diffrn 1.416
_exptl_crystal_density_method 'not measured'
_exptl_crystal_description block
_exptl_crystal_F_000 2368
_exptl_crystal_size_max 0.35
_exptl_crystal_size_mid 0.32
_exptl_crystal_size_min 0.29
_refine_diff_density_max 0.875
_refine_diff_density_min -0.687
_refine_diff_density_rms 0.079
_refine_ls_extinction_method none
_refine_ls_goodness_of_fit_ref 1.072
_refine_ls_hydrogen_treatment mixed
_refine_ls_matrix_type full
_refine_ls_number_parameters 656
_refine_ls_number_reflns 9390
_refine_ls_number_restraints 12
_refine_ls_restrained_S_all 1.079
_refine_ls_R_factor_all 0.0515
_refine_ls_R_factor_gt 0.0363
_refine_ls_shift/su_max 0.090
_refine_ls_shift/su_mean 0.002
_refine_ls_structure_factor_coef Fsqd
_refine_ls_weighting_details 'calc w=1/[\s^2^(Fo^2^)+(0.0378P)^2^+6.3390P] where P=(Fo^2^+2Fc^2^)/3'
_refine_ls_weighting_scheme calc
_refine_ls_wR_factor_gt 0.0776
_refine_ls_wR_factor_ref 0.0848
_reflns_number_gt 7564
_reflns_number_total 9390
_reflns_threshold_expression >2sigma(I)
_cod_data_source_file ic8003239-file003_1.cif
_cod_data_source_block newrm106-relabeled
_cod_original_cell_volume 5368.3(6)
_cod_database_code 4305336

loop_
_symmetry_equiv_pos_as_xyz
'x, y, z'
'-x+1/2, y+1/2, -z+1/2'
'-x, -y, -z'
'x-1/2, -y-1/2, z-1/2'

loop_
_atom_site_label
_atom_site_type_symbol
_atom_site_fract_x
_atom_site_fract_y
_atom_site_fract_z
_atom_site_U_iso_or_equiv
_atom_site_adp_type
_atom_site_occupancy
_atom_site_symmetry_multiplicity
_atom_site_calc_flag
_atom_site_refinement_flags
_atom_site_disorder_assembly
_atom_site_disorder_group
C1 C 0.2891(2) 1.2249(2) 1.02452(13) 0.0191(7) Uani 1 1 d . . .
C2 C 0.3308(2) 1.3070(2) 1.02668(14) 0.0243(8) Uani 1 1 d . . .
C3 C 0.3167(3) 1.3663(3) 1.06789(16) 0.0329(9) Uani 1 1 d . . .
H3 H 0.3443 1.4208 1.0711 0.039 Uiso 1 1 calc R . .
C4 C 0.2619(3) 1.3445(3) 1.10397(16) 0.0352(9) Uani 1 1 d . . .
H4 H 0.2535 1.3844 1.1312 0.042 Uiso 1 1 calc R . .
C5 C 0.2197(3) 1.2636(3) 1.09961(15) 0.0304(9) Uani 1 1 d . . .
H5 H 0.1821 1.2505 1.1234 0.036 Uiso 1 1 calc R . .
C6 C 0.2326(2) 1.2015(2) 1.06017(13) 0.0215(7) Uani 1 1 d . . .
C7 C 0.3883(2) 1.3336(2) 0.98651(15) 0.0275(8) Uani 1 1 d . . .
H7 H 0.3890 1.2849 0.9604 0.033 Uiso 1 1 calc R . .
C8 C 0.4885(3) 1.3522(3) 1.02075(16) 0.0373(10) Uani 1 1 d . . .
H8A H 0.5236 1.3688 0.9946 0.056 Uiso 1 1 calc R . .
H8B H 0.5149 1.3009 1.0414 0.056 Uiso 1 1 calc R . .
H8C H 0.4895 1.3986 1.0476 0.056 Uiso 1 1 calc R . .
C9 C 0.3463(3) 1.4130(3) 0.94924(16) 0.0359(9) Uani 1 1 d . . .
H9A H 0.3842 1.4281 0.9244 0.054 Uiso 1 1 calc R . .
H9B H 0.3433 1.4613 0.9739 0.054 Uiso 1 1 calc R . .
H9C H 0.2853 1.3989 0.9263 0.054 Uiso 1 1 calc R . .
C10 C 0.1830(2) 1.1136(2) 1.05297(14) 0.0258(8) Uani 1 1 d . . .
H10 H 0.2171 1.0738 1.0345 0.031 Uiso 1 1 calc R . .
C11 C 0.0859(3) 1.1238(3) 1.01263(18) 0.0520(13) Uani 1 1 d . . .
H11A H 0.0551 1.0685 1.0080 0.078 Uiso 1 1 calc R . .
H11B H 0.0898 1.1444 0.9757 0.078 Uiso 1 1 calc R . .
H11C H 0.0518 1.1647 1.0289 0.078 Uiso 1 1 calc R . .
C12 C 0.1781(3) 1.0720(3) 1.10994(16) 0.0365(10) Uani 1 1 d . . .
H12A H 0.1464 1.0173 1.1022 0.055 Uiso 1 1 calc R . .
H12B H 0.1452 1.1099 1.1291 0.055 Uiso 1 1 calc R . .
H12C H 0.2394 1.0628 1.1342 0.055 Uiso 1 1 calc R . .
C13 C 0.6180(2) 1.2072(2) 0.79953(14) 0.0231(8) Uani 1 1 d . . .
C14 C 0.5965(2) 1.1633(2) 0.74633(14) 0.0247(8) Uani 1 1 d . . .
C15 C 0.5531(2) 1.2120(3) 0.69744(15) 0.0320(9) Uani 1 1 d . . .
H15 H 0.5360 1.1850 0.6616 0.038 Uiso 1 1 calc R . .
C16 C 0.5350(3) 1.3006(3) 0.70152(16) 0.0376(10) Uani 1 1 d . . .
H16 H 0.5046 1.3315 0.6686 0.045 Uiso 1 1 calc R . .
C17 C 0.5619(3) 1.3424(3) 0.75387(17) 0.0351(9) Uani 1 1 d . . .
H17 H 0.5519 1.4019 0.7557 0.042 Uiso 1 1 calc R . .
C18 C 0.6045(2) 1.2968(2) 0.80484(15) 0.0270(8) Uani 1 1 d . . .
C19 C 0.6274(3) 1.0687(2) 0.74282(15) 0.0282(8) Uani 1 1 d . . .
H19 H 0.6079 1.0352 0.7720 0.034 Uiso 1 1 calc R . .
C20 C 0.5851(3) 1.0255(3) 0.68370(16) 0.0395(10) Uani 1 1 d . . .
H20A H 0.6074 0.9669 0.6844 0.059 Uiso 1 1 calc R . .
H20B H 0.6026 1.0577 0.6542 0.059 Uiso 1 1 calc R . .
H20C H 0.5191 1.0250 0.6757 0.059 Uiso 1 1 calc R . .
C21 C 0.7335(3) 1.0644(3) 0.75763(16) 0.0383(10) Uani 1 1 d . . .
H21A H 0.7525 1.0052 0.7554 0.057 Uiso 1 1 calc R . .
H21B H 0.7595 1.0861 0.7960 0.057 Uiso 1 1 calc R . .
H21C H 0.7547 1.0993 0.7307 0.057 Uiso 1 1 calc R . .
C22 C 0.6370(3) 1.3456(3) 0.86168(16) 0.0308(9) Uani 1 1 d . . .
H22 H 0.6620 1.3028 0.8920 0.037 Uiso 1 1 calc R . .
C23 C 0.5576(3) 1.3933(3) 0.87754(18) 0.0415(10) Uani 1 1 d . . .
H23A H 0.5809 1.4230 0.9136 0.062 Uiso 1 1 calc R . .
H23B H 0.5117 1.3519 0.8810 0.062 Uiso 1 1 calc R . .
H23C H 0.5306 1.4346 0.8479 0.062 Uiso 1 1 calc R . .
C24 C 0.7154(3) 1.4097(3) 0.8602(2) 0.0473(11) Uani 1 1 d . . .
H24A H 0.7351 1.4396 0.8965 0.071 Uiso 1 1 calc R . .
H24B H 0.6934 1.4513 0.8298 0.071 Uiso 1 1 calc R . .
H24C H 0.7664 1.3782 0.8534 0.071 Uiso 1 1 calc R . .
C25 C 0.1540(2) 0.9916(3) 0.88320(16) 0.0314(9) Uani 1 1 d . . .
H25 H 0.1832 0.9689 0.9193 0.038 Uiso 1 1 calc R . .
C26 C 0.0585(2) 1.0100(3) 0.87053(17) 0.0359(10) Uani 1 1 d . . .
H26 H 0.0258 0.9989 0.8975 0.043 Uiso 1 1 calc R . .
C27 C 0.0153(2) 1.0442(3) 0.81769(18) 0.0364(10) Uani 1 1 d . . .
H27 H -0.0474 1.0565 0.8084 0.044 Uiso 1 1 calc R . .
C28 C 0.0658(2) 1.0611(2) 0.77724(16) 0.0319(9) Uani 1 1 d . . .
C29 C 0.1614(2) 1.0400(2) 0.79381(15) 0.0260(8) Uani 1 1 d . . .
C30 C 0.0258(3) 1.0995(3) 0.72185(18) 0.0397(11) Uani 1 1 d . . .
H30 H -0.0367 1.1133 0.7113 0.048 Uiso 1 1 calc R . .
C31 C 0.0762(3) 1.1161(3) 0.68490(17) 0.0397(10) Uani 1 1 d . . .
H31 H 0.0480 1.1414 0.6494 0.048 Uiso 1 1 calc R . .
C32 C 0.1731(3) 1.0957(3) 0.69908(16) 0.0336(9) Uani 1 1 d . . .
C33 C 0.2159(2) 1.0573(2) 0.75375(14) 0.0262(8) Uani 1 1 d . . .
C34 C 0.2284(3) 1.1125(3) 0.66162(16) 0.0417(11) Uani 1 1 d . . .
H34 H 0.2025 1.1370 0.6255 0.050 Uiso 1 1 calc R . .
C35 C 0.3207(3) 1.0927(3) 0.67856(17) 0.0427(11) Uani 1 1 d . . .
H35 H 0.3582 1.1037 0.6544 0.051 Uiso 1 1 calc R . .
C36 C 0.3573(3) 1.0551(3) 0.73353(15) 0.0343(9) Uani 1 1 d . . .
H36 H 0.4199 1.0417 0.7447 0.041 Uiso 1 1 calc R . .
C37 C 0.5769(2) 0.8493(3) 0.81336(16) 0.0326(9) Uani 1 1 d . . .
H37 H 0.6112 0.8697 0.8491 0.039 Uiso 1 1 calc R . .
C38 C 0.6247(3) 0.8213(3) 0.77405(16) 0.0331(9) Uani 1 1 d . . .
H38 H 0.6888 0.8214 0.7841 0.040 Uiso 1 1 calc R . .
C39 C 0.5747(3) 0.7936(3) 0.72023(16) 0.0340(9) Uani 1 1 d . . .
H39 H 0.6048 0.7766 0.6930 0.041 Uiso 1 1 calc R . .
C40 C 0.4780(2) 0.7914(2) 0.70691(14) 0.0258(8) Uani 1 1 d . . .
C41 C 0.4359(2) 0.8175(2) 0.75011(14) 0.0231(8) Uani 1 1 d . . .
C42 C 0.4219(3) 0.7590(2) 0.65210(14) 0.0313(9) Uani 1 1 d . . .
H42 H 0.4493 0.7452 0.6229 0.038 Uiso 1 1 calc R . .
C43 C 0.3298(3) 0.7488(3) 0.64319(15) 0.0324(9) Uani 1 1 d . . .
H43 H 0.2947 0.7272 0.6080 0.039 Uiso 1 1 calc R . .
C44 C 0.2853(2) 0.7707(2) 0.68727(14) 0.0275(8) Uani 1 1 d . . .
C45 C 0.3372(2) 0.8076(2) 0.74030(14) 0.0237(8) Uani 1 1 d . . .
C46 C 0.1911(3) 0.7533(3) 0.68097(16) 0.0337(9) Uani 1 1 d . . .
H46 H 0.1552 0.7278 0.6473 0.040 Uiso 1 1 calc R . .
C47 C 0.1533(3) 0.7742(3) 0.72479(17) 0.0359(10) Uani 1 1 d . . .
H47 H 0.0914 0.7630 0.7215 0.043 Uiso 1 1 calc R . .
C48 C 0.2095(2) 0.8132(3) 0.77519(16) 0.0307(9) Uani 1 1 d . . .
H48 H 0.1825 0.8281 0.8043 0.037 Uiso 1 1 calc R . .
C49 C 0.1248(3) 0.8097(3) 1.0763(2) 0.0540(13) Uani 1 1 d . . .
C50 C 0.8257(18) 0.397(3) 0.0215(8) 0.55(3) Uani 1 1 d U . .
C51 C 0.038(3) 0.422(2) 0.998(2) 0.69(4) Uani 1 1 d U . .
N1 N 0.20413(19) 1.0050(2) 0.84666(12) 0.0273(7) Uani 1 1 d . . .
N2 N 0.3080(2) 1.0376(2) 0.77035(12) 0.0269(7) Uani 1 1 d . . .
N3 N 0.48568(19) 0.8485(2) 0.80250(12) 0.0254(7) Uani 1 1 d . . .
N4 N 0.29900(19) 0.83008(19) 0.78354(12) 0.0245(7) Uani 1 1 d . . .
O1 O 0.54165(15) 0.87723(16) 0.95756(9) 0.0230(5) Uani 1 1 d . . .
O2 O 0.41330(14) 1.11839(15) 0.93063(9) 0.0191(5) Uani 1 1 d . . .
O3 O 0.35044(16) 1.00874(16) 0.98147(10) 0.0205(5) Uani 1 1 d . . .
O4 O 0.29775(14) 1.16452(15) 0.98249(8) 0.0177(5) Uani 1 1 d . . .
O5 O 0.53746(16) 1.04613(16) 0.85477(9) 0.0257(5) Uani 1 1 d . . .
O6 O 0.68525(16) 1.06987(19) 0.93529(11) 0.0360(7) Uani 1 1 d . . .
O7 O 0.55990(19) 1.18338(18) 0.91543(12) 0.0340(6) Uani 1 1 d . . .
O8 O 0.66167(15) 1.15996(15) 0.84969(9) 0.0205(5) Uani 1 1 d . . .
O9 O 0.3304(3) 0.8132(2) 0.93655(15) 0.0394(7) Uani 1 1 d . . .
O10 O 0.1465(2) 0.8585(3) 1.03043(14) 0.0636(10) Uani 1 1 d . . .
O11 O 0.9060(11) 0.3733(10) 0.0526(4) 0.349(9) Uani 1 1 d . . .
O12 O 0.0768(8) 0.3955(13) 0.9746(7) 0.389(12) Uani 1 1 d . . .
O13 O 0.1501(4) 0.7680(6) 0.9345(2) 0.167(3) Uani 1 1 d . . .
P1 P 0.38823(5) 1.10475(6) 0.98677(3) 0.01547(18) Uani 1 1 d . . .
P2 P 0.60669(6) 1.10839(6) 0.88897(4) 0.01862(19) Uani 1 1 d . . .
Ba1 Ba 0.399696(12) 0.948703(13) 0.877739(8) 0.01736(7) Uani 1 1 d . . .
H10A H 0.1992 0.8775 1.0416 0.080 Uiso 1 1 d . . .
H11 H 0.9380 0.3831 0.0311 0.080 Uiso 1 1 d . . .
H12 H 0.0428 0.3735 0.9480 0.800 Uiso 1 1 d . . .
H3A H 0.340(3) 0.985(3) 1.010(2) 0.053(14) Uiso 1 1 d . . .
H7A H 0.506(4) 1.164(4) 0.916(2) 0.09(2) Uiso 1 1 d . . .
H9A H 0.278(4) 0.796(4) 0.935(3) 0.09(2) Uiso 1 1 d . . .
H9B H 0.361(3) 0.816(3) 0.968(2) 0.042(15) Uiso 1 1 d . . .
H13A H 0.1771 0.7224 0.9399 0.080 Uiso 1 1 d . . .
H13B H 0.1406 0.7785 0.9759 0.080 Uiso 1 1 d . . .
H49A H 0.1802 0.7851 1.1008 0.080 Uiso 1 1 d . . .
H49B H 0.0823 0.7640 1.0602 0.080 Uiso 1 1 d . . .
H49C H 0.0973 0.8478 1.0987 0.080 Uiso 1 1 d . . .
H50A H 0.7696 0.3549 0.0349 0.080 Uiso 1 1 d . . .
H50B H 0.8025 0.3781 -0.0198 0.080 Uiso 1 1 d . . .
H50C H 0.7966 0.4509 0.0246 0.080 Uiso 1 1 d . . .
H51A H 0.0548 0.4790 1.0215 0.080 Uiso 1 1 d . . .
H51B H 0.0698 0.3831 1.0442 0.080 Uiso 1 1 d . . .
H51C H -0.0219 0.4089 0.9984 0.080 Uiso 1 1 d . . .

loop_
_atom_site_aniso_label
_atom_site_aniso_U_11
_atom_site_aniso_U_22
_atom_site_aniso_U_33
_atom_site_aniso_U_23
_atom_site_aniso_U_13
_atom_site_aniso_U_12
C1 0.0191(16) 0.0219(19) 0.0159(15) 0.0007(14) 0.0042(13) 0.0072(15)
C2 0.0292(18) 0.024(2) 0.0227(17) -0.0001(15) 0.0115(15) 0.0019(16)
C3 0.046(2) 0.022(2) 0.037(2) -0.0083(17) 0.0222(18) -0.0044(18)
C4 0.050(2) 0.029(2) 0.035(2) -0.0100(18) 0.0269(19) 0.000(2)
C5 0.034(2) 0.034(2) 0.0303(19) -0.0019(17) 0.0195(16) 0.0025(18)
C6 0.0195(16) 0.025(2) 0.0205(16) 0.0009(15) 0.0068(13) 0.0057(15)
C7 0.036(2) 0.025(2) 0.0252(18) -0.0025(16) 0.0157(16) -0.0033(17)
C8 0.036(2) 0.044(3) 0.035(2) -0.0005(19) 0.0145(17) -0.005(2)
C9 0.045(2) 0.032(2) 0.033(2) 0.0036(18) 0.0158(18) -0.002(2)
C10 0.0252(18) 0.029(2) 0.0267(18) -0.0035(16) 0.0121(15) -0.0040(16)
C11 0.042(2) 0.062(3) 0.043(2) 0.001(2) -0.004(2) -0.018(2)
C12 0.034(2) 0.041(3) 0.036(2) 0.0019(18) 0.0126(17) -0.0078(19)
C13 0.0208(17) 0.026(2) 0.0246(17) 0.0101(16) 0.0105(14) 0.0000(16)
C14 0.0243(18) 0.030(2) 0.0240(17) 0.0041(16) 0.0142(14) 0.0017(16)
C15 0.031(2) 0.047(3) 0.0217(18) 0.0063(18) 0.0133(15) 0.0008(19)
C16 0.038(2) 0.047(3) 0.032(2) 0.020(2) 0.0167(17) 0.012(2)
C17 0.041(2) 0.028(2) 0.042(2) 0.0138(19) 0.0219(18) 0.0105(19)
C18 0.0279(18) 0.029(2) 0.0300(18) 0.0089(17) 0.0175(15) 0.0000(17)
C19 0.037(2) 0.030(2) 0.0228(17) 0.0015(16) 0.0173(15) 0.0009(18)
C20 0.045(2) 0.046(3) 0.032(2) -0.0054(19) 0.0179(18) -0.004(2)
C21 0.043(2) 0.049(3) 0.0274(19) 0.0021(19) 0.0174(17) 0.012(2)
C22 0.039(2) 0.024(2) 0.035(2) 0.0041(17) 0.0181(17) -0.0035(18)
C23 0.059(3) 0.029(2) 0.046(2) 0.002(2) 0.030(2) 0.005(2)
C24 0.056(3) 0.034(2) 0.061(3) -0.007(2) 0.031(2) -0.014(2)
C25 0.0243(18) 0.038(2) 0.0308(19) -0.0084(18) 0.0059(15) -0.0022(18)
C26 0.0225(19) 0.042(3) 0.046(2) -0.016(2) 0.0133(17) -0.0049(18)
C27 0.0190(17) 0.033(2) 0.053(2) -0.020(2) 0.0032(17) 0.0006(18)
C28 0.0232(18) 0.024(2) 0.042(2) -0.0131(18) -0.0028(16) 0.0018(17)
C29 0.0227(17) 0.022(2) 0.0275(18) -0.0088(16) -0.0024(14) 0.0023(16)
C30 0.0241(19) 0.035(3) 0.049(2) -0.013(2) -0.0082(18) 0.0069(19)
C31 0.039(2) 0.031(2) 0.035(2) -0.0042(18) -0.0135(19) 0.008(2)
C32 0.040(2) 0.025(2) 0.0271(19) -0.0037(17) -0.0060(17) 0.0048(19)
C33 0.0289(18) 0.0218(19) 0.0236(17) -0.0016(16) -0.0002(14) 0.0029(17)
C34 0.056(3) 0.037(3) 0.0233(19) 0.0059(18) -0.0040(19) 0.003(2)
C35 0.049(3) 0.050(3) 0.029(2) 0.006(2) 0.0111(19) -0.002(2)
C36 0.036(2) 0.038(2) 0.0286(19) -0.0007(18) 0.0079(16) 0.000(2)
C37 0.0255(19) 0.040(2) 0.0295(19) -0.0105(18) 0.0034(15) 0.0009(18)
C38 0.0235(19) 0.038(2) 0.038(2) -0.0101(18) 0.0084(16) -0.0010(18)
C39 0.040(2) 0.032(2) 0.035(2) -0.0076(18) 0.0187(17) 0.0005(19)
C40 0.037(2) 0.0209(19) 0.0206(17) -0.0006(15) 0.0090(15) 0.0015(17)
C41 0.0297(18) 0.0187(19) 0.0187(16) -0.0021(14) 0.0030(14) 0.0012(16)
C42 0.049(2) 0.028(2) 0.0181(17) -0.0016(16) 0.0111(16) 0.0021(19)
C43 0.049(2) 0.026(2) 0.0181(17) -0.0044(16) 0.0018(16) -0.0007(19)
C44 0.032(2) 0.024(2) 0.0213(17) -0.0005(15) -0.0013(15) 0.0001(17)
C45 0.0255(18) 0.0204(19) 0.0212(17) -0.0013(15) -0.0007(14) -0.0002(16)
C46 0.032(2) 0.027(2) 0.032(2) -0.0037(17) -0.0080(17) -0.0046(18)
C47 0.0240(19) 0.035(2) 0.042(2) -0.0060(19) -0.0009(17) -0.0023(18)
C48 0.0227(18) 0.032(2) 0.036(2) -0.0107(17) 0.0048(16) -0.0012(17)
C49 0.035(2) 0.063(3) 0.062(3) 0.004(3) 0.011(2) -0.012(2)
C50 0.44(3) 1.06(7) 0.159(14) 0.15(3) 0.069(16) 0.55(4)
C51 0.92(7) 0.45(4) 0.98(7) 0.08(4) 0.73(6) 0.36(4)
N1 0.0210(15) 0.0319(19) 0.0278(15) -0.0050(14) 0.0048(12) 0.0000(14)
N2 0.0276(15) 0.0266(18) 0.0258(15) 0.0005(13) 0.0057(12) 0.0023(14)
N3 0.0247(15) 0.0275(18) 0.0222(14) -0.0055(13) 0.0033(12) 0.0003(14)
N4 0.0204(15) 0.0249(17) 0.0259(15) -0.0070(13) 0.0022(12) -0.0008(13)
O1 0.0200(12) 0.0267(14) 0.0183(11) -0.0012(10) -0.0014(9) 0.0023(11)
O2 0.0203(11) 0.0190(12) 0.0195(11) 0.0009(10) 0.0080(9) 0.0034(10)
O3 0.0287(13) 0.0161(13) 0.0183(12) 0.0013(10) 0.0093(10) -0.0015(11)
O4 0.0174(11) 0.0212(13) 0.0144(10) -0.0030(9) 0.0043(9) 0.0026(10)
O5 0.0294(13) 0.0275(14) 0.0242(12) -0.0055(11) 0.0138(10) -0.0098(12)
O6 0.0230(13) 0.0502(19) 0.0336(14) 0.0217(13) 0.0055(11) -0.0046(13)
O7 0.0351(15) 0.0256(15) 0.0515(17) -0.0113(13) 0.0292(13) -0.0086(13)
O8 0.0216(11) 0.0219(13) 0.0208(11) 0.0050(10) 0.0107(9) 0.0009(10)
O9 0.0438(19) 0.0329(18) 0.0420(19) 0.0018(14) 0.0127(16) -0.0075(15)
O10 0.0343(16) 0.095(3) 0.058(2) 0.0110(19) 0.0062(15) -0.0216(18)
O11 0.436(19) 0.49(2) 0.169(9) 0.135(11) 0.171(11) 0.266(18)
O12 0.185(10) 0.56(3) 0.368(17) -0.226(18) -0.017(10) 0.173(14)
O13 0.107(4) 0.320(10) 0.091(3) -0.086(5) 0.057(3) -0.112(5)
P1 0.0162(4) 0.0164(4) 0.0138(4) 0.0002(3) 0.0040(3) 0.0011(4)
P2 0.0205(4) 0.0182(5) 0.0199(4) 0.0024(4) 0.0101(3) -0.0005(4)
Ba1 0.01578(10) 0.02035(11) 0.01504(10) -0.00264(9) 0.00263(7) -0.00035(9)

loop_
_atom_type_symbol
_atom_type_description
_atom_type_scat_dispersion_real
_atom_type_scat_dispersion_imag
_atom_type_scat_source
C C 0.0033 0.0016 'International Tables Vol C Tables 4.2.6.8 and 6.1.1.4'
H H 0.0000 0.0000 'International Tables Vol C Tables 4.2.6.8 and 6.1.1.4'
N N 0.0061 0.0033 'International Tables Vol C Tables 4.2.6.8 and 6.1.1.4'
O O 0.0106 0.0060 'International Tables Vol C Tables 4.2.6.8 and 6.1.1.4'
P P 0.1023 0.0942 'International Tables Vol C Tables 4.2.6.8 and 6.1.1.4'
Ba Ba -0.3244 2.2819 'International Tables Vol C Tables 4.2.6.8 and 6.1.1.4'

loop_
_geom_angle_atom_site_label_1
_geom_angle_atom_site_label_2
_geom_angle_atom_site_label_3
_geom_angle
_geom_angle_site_symmetry_1
_geom_angle_site_symmetry_3
_geom_angle_publ_flag
C2 C1 O4 119.5(3) . . ?
C2 C1 C6 123.0(3) . . ?
O4 C1 C6 117.4(3) . . ?
C1 C2 C3 117.2(3) . . ?
C1 C2 C7 123.1(3) . . ?
C3 C2 C7 119.7(3) . . ?
C4 C3 C2 120.9(4) . . ?
C4 C3 H3 119.6 . . ?
C2 C3 H3 119.6 . . ?
C5 C4 C3 120.3(3) . . ?
C5 C4 H4 119.8 . . ?
C3 C4 H4 119.8 . . ?
C4 C5 C6 121.2(3) . . ?
C4 C5 H5 119.4 . . ?
C6 C5 H5 119.4 . . ?
C5 C6 C1 117.3(3) . . ?
C5 C6 C10 121.8(3) . . ?
C1 C6 C10 120.8(3) . . ?
C2 C7 C8 110.8(3) . . ?
C2 C7 C9 111.6(3) . . ?
C8 C7 C9 110.7(3) . . ?
C2 C7 H7 107.9 . . ?
C8 C7 H7 107.9 . . ?
C9 C7 H7 107.9 . . ?
C7 C8 H8A 109.5 . . ?
C7 C8 H8B 109.5 . . ?
H8A C8 H8B 109.5 . . ?
C7 C8 H8C 109.5 . . ?
H8A C8 H8C 109.5 . . ?
H8B C8 H8C 109.5 . . ?
C7 C9 H9A 109.5 . . ?
C7 C9 H9B 109.5 . . ?
H9A C9 H9B 109.5 . . ?
C7 C9 H9C 109.5 . . ?
H9A C9 H9C 109.5 . . ?
H9B C9 H9C 109.5 . . ?
C6 C10 C11 109.6(3) . . ?
C6 C10 C12 114.1(3) . . ?
C11 C10 C12 109.9(3) . . ?
C6 C10 H10 107.7 . . ?
C11 C10 H10 107.7 . . ?
C12 C10 H10 107.7 . . ?
C10 C11 H11A 109.5 . . ?
C10 C11 H11B 109.5 . . ?
H11A C11 H11B 109.5 . . ?
C10 C11 H11C 109.5 . . ?
H11A C11 H11C 109.5 . . ?
H11B C11 H11C 109.5 . . ?
C10 C12 H12A 109.5 . . ?
C10 C12 H12B 109.5 . . ?
H12A C12 H12B 109.5 . . ?
C10 C12 H12C 109.5 . . ?
H12A C12 H12C 109.5 . . ?
H12B C12 H12C 109.5 . . ?
C18 C13 C14 123.4(3) . . ?
C18 C13 O8 118.3(3) . . ?
C14 C13 O8 118.1(3) . . ?
C15 C14 C13 116.7(3) . . ?
C15 C14 C19 122.7(3) . . ?
C13 C14 C19 120.4(3) . . ?
C14 C15 C16 121.2(4) . . ?
C14 C15 H15 119.4 . . ?
C16 C15 H15 119.4 . . ?
C17 C16 C15 120.4(3) . . ?
C17 C16 H16 119.8 . . ?
C15 C16 H16 119.8 . . ?
C16 C17 C18 121.2(4) . . ?
C16 C17 H17 119.4 . . ?
C18 C17 H17 119.4 . . ?
C13 C18 C17 116.9(3) . . ?
C13 C18 C22 123.2(3) . . ?
C17 C18 C22 119.8(3) . . ?
C14 C19 C21 109.8(3) . . ?
C14 C19 C20 113.8(3) . . ?
C21 C19 C20 109.7(3) . . ?
C14 C19 H19 107.8 . . ?
C21 C19 H19 107.8 . . ?
C20 C19 H19 107.8 . . ?
C19 C20 H20A 109.5 . . ?
C19 C20 H20B 109.5 . . ?
H20A C20 H20B 109.5 . . ?
C19 C20 H20C 109.5 . . ?
H20A C20 H20C 109.5 . . ?
H20B C20 H20C 109.5 . . ?
C19 C21 H21A 109.5 . . ?
C19 C21 H21B 109.5 . . ?
H21A C21 H21B 109.5 . . ?
C19 C21 H21C 109.5 . . ?
H21A C21 H21C 109.5 . . ?
H21B C21 H21C 109.5 . . ?
C18 C22 C23 112.1(3) . . ?
C18 C22 C24 110.8(3) . . ?
C23 C22 C24 110.7(3) . . ?
C18 C22 H22 107.7 . . ?
C23 C22 H22 107.7 . . ?
C24 C22 H22 107.7 . . ?
C22 C23 H23A 109.5 . . ?
C22 C23 H23B 109.5 . . ?
H23A C23 H23B 109.5 . . ?
C22 C23 H23C 109.5 . . ?
H23A C23 H23C 109.5 . . ?
H23B C23 H23C 109.5 . . ?
C22 C24 H24A 109.5 . . ?
C22 C24 H24B 109.5 . . ?
H24A C24 H24B 109.5 . . ?
C22 C24 H24C 109.5 . . ?
H24A C24 H24C 109.5 . . ?
H24B C24 H24C 109.5 . . ?
N1 C25 C26 123.8(4) . . ?
N1 C25 H25 118.1 . . ?
C26 C25 H25 118.1 . . ?
C27 C26 C25 118.4(4) . . ?
C27 C26 H26 120.8 . . ?
C25 C26 H26 120.8 . . ?
C26 C27 C28 120.2(3) . . ?
C26 C27 H27 119.9 . . ?
C28 C27 H27 119.9 . . ?
C27 C28 C29 117.3(3) . . ?
C27 C28 C30 123.2(3) . . ?
C29 C28 C30 119.5(4) . . ?
N1 C29 C28 122.3(3) . . ?
N1 C29 C33 118.8(3) . . ?
C28 C29 C33 118.9(3) . . ?
C31 C30 C28 121.6(4) . . ?
C31 C30 H30 119.2 . . ?
C28 C30 H30 119.2 . . ?
C30 C31 C32 121.4(4) . . ?
C30 C31 H31 119.3 . . ?
C32 C31 H31 119.3 . . ?
C34 C32 C33 118.0(4) . . ?
C34 C32 C31 123.1(4) . . ?
C33 C32 C31 119.0(4) . . ?
N2 C33 C32 122.0(3) . . ?
N2 C33 C29 118.5(3) . . ?
C32 C33 C29 119.6(3) . . ?
C35 C34 C32 119.7(4) . . ?
C35 C34 H34 120.1 . . ?
C32 C34 H34 120.1 . . ?
C34 C35 C36 118.5(4) . . ?
C34 C35 H35 120.8 . . ?
C36 C35 H35 120.8 . . ?
N2 C36 C35 124.1(4) . . ?
N2 C36 H36 118.0 . . ?
C35 C36 H36 118.0 . . ?
N3 C37 C38 123.9(3) . . ?
N3 C37 H37 118.1 . . ?
C38 C37 H37 118.1 . . ?
C39 C38 C37 118.7(3) . . ?
C39 C38 H38 120.7 . . ?
C37 C38 H38 120.7 . . ?
C38 C39 C40 119.4(3) . . ?
C38 C39 H39 120.3 . . ?
C40 C39 H39 120.3 . . ?
C39 C40 C41 117.9(3) . . ?
C39 C40 C42 122.0(3) . . ?
C41 C40 C42 120.0(3) . . ?
N3 C41 C40 122.3(3) . . ?
N3 C41 C45 118.0(3) . . ?
C40 C41 C45 119.6(3) . . ?
C43 C42 C40 120.3(3) . . ?
C43 C42 H42 119.9 . . ?
C40 C42 H42 119.9 . . ?
C42 C43 C44 121.1(3) . . ?
C42 C43 H43 119.4 . . ?
C44 C43 H43 119.4 . . ?
C46 C44 C45 117.6(3) . . ?
C46 C44 C43 122.1(3) . . ?
C45 C44 C43 120.2(3) . . ?
N4 C45 C44 123.0(3) . . ?
N4 C45 C41 118.4(3) . . ?
C44 C45 C41 118.6(3) . . ?
C47 C46 C44 119.4(3) . . ?
C47 C46 H46 120.3 . . ?
C44 C46 H46 120.3 . . ?
C46 C47 C48 119.0(4) . . ?
C46 C47 H47 120.5 . . ?
C48 C47 H47 120.5 . . ?
N4 C48 C47 124.0(4) . . ?
N4 C48 H48 118.0 . . ?
C47 C48 H48 118.0 . . ?
O10 C49 H49A 109.7(4) . . ?
O10 C49 H49B 109.7(4) . . ?
H49A C49 H49B 109.5(5) . . ?
O10 C49 H49C 109.5(5) . . ?
H49A C49 H49C 109.3(5) . . ?
H49B C49 H49C 109.3(4) . . ?
O11 C50 H50A 108(2) . . ?
O11 C50 H50B 120(2) . . ?
H50A C50 H50B 91(3) . . ?
O11 C50 H50C 126(4) . . ?
H50A C50 H50C 94.6(18) . . ?
H50B C50 H50C 107.0(16) . . ?
O12 C51 H51A 125(5) . . ?
O12 C51 H51B 99(3) . . ?
H51A C51 H51B 87(4) . . ?
O12 C51 H51C 129(6) . . ?
H51A C51 H51C 106(2) . . ?
H51B C51 H51C 91(3) . . ?
C25 N1 C29 118.0(3) . . ?
C25 N1 Ba1 119.6(2) . . ?
C29 N1 Ba1 122.2(2) . . ?
C36 N2 C33 117.7(3) . . ?
C36 N2 Ba1 118.0(2) . . ?
C33 N2 Ba1 124.1(2) . . ?
C37 N3 C41 117.7(3) . . ?
C37 N3 Ba1 118.7(2) . . ?
C41 N3 Ba1 122.0(2) . . ?
C48 N4 C45 117.0(3) . . ?
C48 N4 Ba1 121.2(2) . . ?
C45 N4 Ba1 120.2(2) . . ?
P1 O1 Ba1 142.97(14) 3_677 . ?
P1 O2 Ba1 105.28(11) . . ?
P1 O3 Ba1 101.21(11) . . ?
P1 O3 H3A 119(3) . . ?
Ba1 O3 H3A 136(3) . . ?
C1 O4 P1 124.66(18) . . ?
P2 O5 Ba1 134.17(12) . . ?
P2 O7 H7A 106(4) . . ?
C13 O8 P2 123.9(2) . . ?
Ba1 O9 H9A 133(4) . . ?
Ba1 O9 H9B 104(3) . . ?
H9A O9 H9B 112(5) . . ?
C49 O10 H10A 109.5(3) . . ?
C50 O11 H11 101.7(15) . . ?
C51 O12 H12 107(4) . . ?
H13A O13 H13B 100.0(7) . . ?
O1 P1 O2 119.33(13) 3_677 . ?
O1 P1 O3 113.55(14) 3_677 . ?
O2 P1 O3 103.28(13) . . ?
O1 P1 O4 109.27(12) 3_677 . ?
O2 P1 O4 105.85(12) . . ?
O3 P1 O4 104.29(13) . . ?
O1 P1 Ba1 128.17(10) 3_677 . ?
O2 P1 Ba1 50.77(9) . . ?
O3 P1 Ba1 53.33(9) . . ?
O4 P1 Ba1 122.49(8) . . ?
O5 P2 O6 116.56(15) . . ?
O5 P2 O7 111.83(15) . . ?
O6 P2 O7 109.63(16) . . ?
O5 P2 O8 112.57(13) . . ?
O6 P2 O8 101.58(13) . . ?
O7 P2 O8 103.46(14) . . ?
O1 Ba1 O5 82.45(7) . . ?
O1 Ba1 O9 71.11(9) . . ?
O5 Ba1 O9 153.50(9) . . ?
O1 Ba1 O2 96.12(7) . . ?
O5 Ba1 O2 68.08(7) . . ?
O9 Ba1 O2 115.51(8) . . ?
O1 Ba1 N2 156.49(8) . . ?
O5 Ba1 N2 76.54(8) . . ?
O9 Ba1 N2 128.94(10) . . ?
O2 Ba1 N2 85.82(7) . . ?
O1 Ba1 N3 80.10(7) . . ?
O5 Ba1 N3 71.15(8) . . ?
O9 Ba1 N3 101.75(9) . . ?
O2 Ba1 N3 139.19(7) . . ?
N2 Ba1 N3 83.19(8) . . ?
O1 Ba1 O3 81.74(7) . . ?
O5 Ba1 O3 112.30(7) . . ?
O9 Ba1 O3 66.41(8) . . ?
O2 Ba1 O3 49.12(6) . . ?
N2 Ba1 O3 115.92(7) . . ?
N3 Ba1 O3 160.87(7) . . ?
O1 Ba1 N1 147.35(8) . . ?
O5 Ba1 N1 123.04(8) . . ?
O9 Ba1 N1 82.36(10) . . ?
O2 Ba1 N1 78.12(7) . . ?
N2 Ba1 N1 55.98(8) . . ?
N3 Ba1 N1 124.91(8) . . ?
O3 Ba1 N1 70.15(7) . . ?
O1 Ba1 N4 115.75(8) . . ?
O5 Ba1 N4 116.02(7) . . ?
O9 Ba1 N4 75.70(9) . . ?
O2 Ba1 N4 148.05(7) . . ?
N2 Ba1 N4 65.95(8) . . ?
N3 Ba1 N4 55.12(8) . . ?
O3 Ba1 N4 130.10(7) . . ?
N1 Ba1 N4 73.81(8) . . ?
O1 Ba1 P1 86.42(5) . . ?
O5 Ba1 P1 88.33(5) . . ?
O9 Ba1 P1 91.65(7) . . ?
O2 Ba1 P1 23.95(4) . . ?
N2 Ba1 P1 103.23(6) . . ?
N3 Ba1 P1 156.65(6) . . ?
O3 Ba1 P1 25.46(5) . . ?
N1 Ba1 P1 75.42(6) . . ?
N4 Ba1 P1 147.97(6) . . ?

loop_
_geom_bond_atom_site_label_1
_geom_bond_atom_site_label_2
_geom_bond_distance
_geom_bond_site_symmetry_2
_geom_bond_publ_flag
C1 C2 1.405(5) . ?
C1 O4 1.405(4) . ?
C1 C6 1.408(5) . ?
C2 C3 1.406(5) . ?
C2 C7 1.520(5) . ?
C3 C4 1.391(5) . ?
C3 H3 0.9300 . ?
C4 C5 1.389(6) . ?
C4 H4 0.9300 . ?
C5 C6 1.397(5) . ?
C5 H5 0.9300 . ?
C6 C10 1.532(5) . ?
C7 C8 1.537(5) . ?
C7 C9 1.545(5) . ?
C7 H7 0.9800 . ?
C8 H8A 0.9600 . ?
C8 H8B 0.9600 . ?
C8 H8C 0.9600 . ?
C9 H9A 0.9600 . ?
C9 H9B 0.9600 . ?
C9 H9C 0.9600 . ?
C10 C11 1.529(5) . ?
C10 C12 1.533(5) . ?
C10 H10 0.9800 . ?
C11 H11A 0.9600 . ?
C11 H11B 0.9600 . ?
C11 H11C 0.9600 . ?
C12 H12A 0.9600 . ?
C12 H12B 0.9600 . ?
C12 H12C 0.9600 . ?
C13 C18 1.404(5) . ?
C13 C14 1.406(5) . ?
C13 O8 1.410(4) . ?
C14 C15 1.399(5) . ?
C14 C19 1.537(5) . ?
C15 C16 1.398(6) . ?
C15 H15 0.9300 . ?
C16 C17 1.374(6) . ?
C16 H16 0.9300 . ?
C17 C18 1.408(5) . ?
C17 H17 0.9300 . ?
C18 C22 1.521(5) . ?
C19 C21 1.542(5) . ?
C19 C20 1.543(5) . ?
C19 H19 0.9800 . ?
C20 H20A 0.9600 . ?
C20 H20B 0.9600 . ?
C20 H20C 0.9600 . ?
C21 H21A 0.9600 . ?
C21 H21B 0.9600 . ?
C21 H21C 0.9600 . ?
C22 C23 1.536(5) . ?
C22 C24 1.547(5) . ?
C22 H22 0.9800 . ?
C23 H23A 0.9600 . ?
C23 H23B 0.9600 . ?
C23 H23C 0.9600 . ?
C24 H24A 0.9600 . ?
C24 H24B 0.9600 . ?
C24 H24C 0.9600 . ?
C25 N1 1.321(5) . ?
C25 C26 1.416(5) . ?
C25 H25 0.9300 . ?
C26 C27 1.367(6) . ?
C26 H26 0.9300 . ?
C27 C28 1.412(6) . ?
C27 H27 0.9300 . ?
C28 C29 1.423(5) . ?
C28 C30 1.434(6) . ?
C29 N1 1.371(4) . ?
C29 C33 1.450(5) . ?
C30 C31 1.341(6) . ?
C30 H30 0.9300 . ?
C31 C32 1.441(6) . ?
C31 H31 0.9300 . ?
C32 C34 1.407(6) . ?
C32 C33 1.427(5) . ?
C33 N2 1.369(4) . ?
C34 C35 1.372(6) . ?
C34 H34 0.9300 . ?
C35 C36 1.412(5) . ?
C35 H35 0.9300 . ?
C36 N2 1.329(5) . ?
C36 H36 0.9300 . ?
C37 N3 1.328(4) . ?
C37 C38 1.403(5) . ?
C37 H37 0.9300 . ?
C38 C39 1.378(5) . ?
C38 H38 0.9300 . ?
C39 C40 1.405(5) . ?
C39 H39 0.9300 . ?
C40 C41 1.415(5) . ?
C40 C42 1.448(5) . ?
C41 N3 1.367(4) . ?
C41 C45 1.450(5) . ?
C42 C43 1.354(5) . ?
C42 H42 0.9300 . ?
C43 C44 1.440(5) . ?
C43 H43 0.9300 . ?
C44 C46 1.411(5) . ?
C44 C45 1.421(5) . ?
C45 N4 1.363(4) . ?
C46 C47 1.367(6) . ?
C46 H46 0.9300 . ?
C47 C48 1.411(5) . ?
C47 H47 0.9300 . ?
C48 N4 1.333(4) . ?
C48 H48 0.9300 . ?
C49 O10 1.443(6) . ?
C49 H49A 0.960(5) . ?
C49 H49B 0.960(5) . ?
C49 H49C 0.962(5) . ?
C50 O11 1.292(18) . ?
C50 H50A 1.18(4) . ?
C50 H50B 1.01(2) . ?
C50 H50C 0.94(3) . ?
C51 O12 1.00(2) . ?
C51 H51A 1.03(4) . ?
C51 H51B 1.24(5) . ?
C51 H51C 0.93(4) . ?
N1 Ba1 2.965(3) . ?
N2 Ba1 2.920(3) . ?
N3 Ba1 2.933(3) . ?
N4 Ba1 2.985(3) . ?
O1 P1 1.490(2) 3_677 ?
O1 Ba1 2.692(2) . ?
O2 P1 1.513(2) . ?
O2 Ba1 2.887(2) . ?
O3 P1 1.576(3) . ?
O3 Ba1 2.940(2) . ?
O3 H3A 0.83(5) . ?
O4 P1 1.624(2) . ?
O5 P2 1.489(2) . ?
O5 Ba1 2.735(2) . ?
O6 P2 1.510(2) . ?
O7 P2 1.574(3) . ?
O7 H7A 0.86(6) . ?
O8 P2 1.623(2) . ?
O9 Ba1 2.870(3) . ?
O9 H9A 0.82(7) . ?
O9 H9B 0.78(5) . ?
O10 H10A 0.820(3) . ?
O11 H11 0.810(11) . ?
O12 H12 0.780(12) . ?
O13 H13A 0.803(9) . ?
O13 H13B 1.057(4) . ?
P1 O1 1.490(2) 3_677 ?
P1 Ba1 3.5952(9) . ?

loop_
_geom_torsion_atom_site_label_1
_geom_torsion_atom_site_label_2
_geom_torsion_atom_site_label_3
_geom_torsion_atom_site_label_4
_geom_torsion
_geom_torsion_site_symmetry_1
_geom_torsion_site_symmetry_2
_geom_torsion_site_symmetry_3
_geom_torsion_site_symmetry_4
_geom_torsion_publ_flag
O4 C1 C2 C3 177.3(3) . . . . ?
C6 C1 C2 C3 2.0(5) . . . . ?
O4 C1 C2 C7 -2.0(5) . . . . ?
C6 C1 C2 C7 -177.3(3) . . . . ?
C1 C2 C3 C4 -1.3(5) . . . . ?
C7 C2 C3 C4 178.0(3) . . . . ?
C2 C3 C4 C5 -0.3(6) . . . . ?
C3 C4 C5 C6 1.5(6) . . . . ?
C4 C5 C6 C1 -0.9(5) . . . . ?
C4 C5 C6 C10 -177.1(3) . . . . ?
C2 C1 C6 C5 -0.8(5) . . . . ?
O4 C1 C6 C5 -176.3(3) . . . . ?
C2 C1 C6 C10 175.4(3) . . . . ?
O4 C1 C6 C10 0.0(4) . . . . ?
C1 C2 C7 C8 -117.1(4) . . . . ?
C3 C2 C7 C8 63.6(5) . . . . ?
C1 C2 C7 C9 119.1(4) . . . . ?
C3 C2 C7 C9 -60.2(4) . . . . ?
C5 C6 C10 C11 82.8(4) . . . . ?
C1 C6 C10 C11 -93.3(4) . . . . ?
C5 C6 C10 C12 -40.9(5) . . . . ?
C1 C6 C10 C12 143.0(3) . . . . ?
C18 C13 C14 C15 -5.0(5) . . . . ?
O8 C13 C14 C15 180.0(3) . . . . ?
C18 C13 C14 C19 170.0(3) . . . . ?
O8 C13 C14 C19 -5.0(5) . . . . ?
C13 C14 C15 C16 2.0(5) . . . . ?
C19 C14 C15 C16 -172.9(3) . . . . ?
C14 C15 C16 C17 1.7(6) . . . . ?
C15 C16 C17 C18 -2.8(6) . . . . ?
C14 C13 C18 C17 4.0(5) . . . . ?
O8 C13 C18 C17 179.1(3) . . . . ?
C14 C13 C18 C22 -173.4(3) . . . . ?
O8 C13 C18 C22 1.6(5) . . . . ?
C16 C17 C18 C13 0.0(5) . . . . ?
C16 C17 C18 C22 177.5(3) . . . . ?
C15 C14 C19 C21 108.7(4) . . . . ?
C13 C14 C19 C21 -66.1(4) . . . . ?
C15 C14 C19 C20 -14.7(5) . . . . ?
C13 C14 C19 C20 170.5(3) . . . . ?
C13 C18 C22 C23 -123.3(4) . . . . ?
C17 C18 C22 C23 59.3(4) . . . . ?
C13 C18 C22 C24 112.5(4) . . . . ?
C17 C18 C22 C24 -64.9(5) . . . . ?
N1 C25 C26 C27 -0.6(6) . . . . ?
C25 C26 C27 C28 -0.3(6) . . . . ?
C26 C27 C28 C29 0.6(5) . . . . ?
C26 C27 C28 C30 -177.9(4) . . . . ?
C27 C28 C29 N1 -0.1(5) . . . . ?
C30 C28 C29 N1 178.5(3) . . . . ?
C27 C28 C29 C33 -179.3(3) . . . . ?
C30 C28 C29 C33 -0.7(5) . . . . ?
C27 C28 C30 C31 178.7(4) . . . . ?
C29 C28 C30 C31 0.2(6) . . . . ?
C28 C30 C31 C32 0.3(6) . . . . ?
C30 C31 C32 C34 -179.7(4) . . . . ?
C30 C31 C32 C33 -0.3(6) . . . . ?
C34 C32 C33 N2 0.5(6) . . . . ?
C31 C32 C33 N2 -178.9(3) . . . . ?
C34 C32 C33 C29 179.2(3) . . . . ?
C31 C32 C33 C29 -0.2(5) . . . . ?
N1 C29 C33 N2 0.2(5) . . . . ?
C28 C29 C33 N2 179.4(3) . . . . ?
N1 C29 C33 C32 -178.5(3) . . . . ?
C28 C29 C33 C32 0.7(5) . . . . ?
C33 C32 C34 C35 -0.6(6) . . . . ?
C31 C32 C34 C35 178.8(4) . . . . ?
C32 C34 C35 C36 0.4(6) . . . . ?
C34 C35 C36 N2 -0.1(7) . . . . ?
N3 C37 C38 C39 2.1(6) . . . . ?
C37 C38 C39 C40 -2.2(6) . . . . ?
C38 C39 C40 C41 -0.4(6) . . . . ?
C38 C39 C40 C42 -177.0(4) . . . . ?
C39 C40 C41 N3 3.4(5) . . . . ?
C42 C40 C41 N3 -180.0(3) . . . . ?
C39 C40 C41 C45 -173.6(3) . . . . ?
C42 C40 C41 C45 3.1(5) . . . . ?
C39 C40 C42 C43 172.6(4) . . . . ?
C41 C40 C42 C43 -3.9(6) . . . . ?
C40 C42 C43 C44 0.9(6) . . . . ?
C42 C43 C44 C46 -174.2(4) . . . . ?
C42 C43 C44 C45 3.0(6) . . . . ?
C46 C44 C45 N4 -3.1(5) . . . . ?
C43 C44 C45 N4 179.7(3) . . . . ?
C46 C44 C45 C41 173.6(3) . . . . ?
C43 C44 C45 C41 -3.7(5) . . . . ?
N3 C41 C45 N4 0.4(5) . . . . ?
C40 C41 C45 N4 177.4(3) . . . . ?
N3 C41 C45 C44 -176.4(3) . . . . ?
C40 C41 C45 C44 0.6(5) . . . . ?
C45 C44 C46 C47 1.6(5) . . . . ?
C43 C44 C46 C47 178.8(4) . . . . ?
C44 C46 C47 C48 0.3(6) . . . . ?
C46 C47 C48 N4 -1.2(6) . . . . ?
C26 C25 N1 C29 1.2(6) . . . . ?
C26 C25 N1 Ba1 -174.9(3) . . . . ?
C28 C29 N1 C25 -0.8(5) . . . . ?
C33 C29 N1 C25 178.4(3) . . . . ?
C28 C29 N1 Ba1 175.2(3) . . . . ?
C33 C29 N1 Ba1 -5.6(4) . . . . ?
C35 C36 N2 C33 0.0(6) . . . . ?
C35 C36 N2 Ba1 175.8(3) . . . . ?
C32 C33 N2 C36 -0.2(5) . . . . ?
C29 C33 N2 C36 -179.0(3) . . . . ?
C32 C33 N2 Ba1 -175.8(3) . . . . ?
C29 C33 N2 Ba1 5.5(4) . . . . ?
C38 C37 N3 C41 0.8(6) . . . . ?
C38 C37 N3 Ba1 -164.9(3) . . . . ?
C40 C41 N3 C37 -3.5(5) . . . . ?
C45 C41 N3 C37 173.5(3) . . . . ?
C40 C41 N3 Ba1 161.7(3) . . . . ?
C45 C41 N3 Ba1 -21.3(4) . . . . ?
C47 C48 N4 C45 -0.1(6) . . . . ?
C47 C48 N4 Ba1 165.4(3) . . . . ?
C44 C45 N4 C48 2.3(5) . . . . ?
C41 C45 N4 C48 -174.3(3) . . . . ?
C44 C45 N4 Ba1 -163.4(3) . . . . ?
C41 C45 N4 Ba1 20.0(4) . . . . ?
C2 C1 O4 P1 79.3(4) . . . . ?
C6 C1 O4 P1 -105.1(3) . . . . ?
C18 C13 O8 P2 94.2(3) . . . . ?
C14 C13 O8 P2 -90.5(3) . . . . ?
Ba1 O2 P1 O1 117.16(13) . . . 3_677 ?
Ba1 O2 P1 O3 -9.96(13) . . . . ?
Ba1 O2 P1 O4 -119.28(11) . . . . ?
Ba1 O3 P1 O1 -121.06(12) . . . 3_677 ?
Ba1 O3 P1 O2 9.62(12) . . . . ?
Ba1 O3 P1 O4 120.09(10) . . . . ?
C1 O4 P1 O1 1.4(3) . . . 3_677 ?
C1 O4 P1 O2 -128.3(2) . . . . ?
C1 O4 P1 O3 123.1(2) . . . . ?
C1 O4 P1 Ba1 178.5(2) . . . . ?
Ba1 O5 P2 O6 72.7(2) . . . . ?
Ba1 O5 P2 O7 -54.5(2) . . . . ?
Ba1 O5 P2 O8 -170.46(15) . . . . ?
C13 O8 P2 O5 54.0(3) . . . . ?
C13 O8 P2 O6 179.4(3) . . . . ?
C13 O8 P2 O7 -66.9(3) . . . . ?
P1 O1 Ba1 O5 69.7(2) 3_677 . . . ?
P1 O1 Ba1 O9 -112.0(2) 3_677 . . . ?
P1 O1 Ba1 O2 2.9(2) 3_677 . . . ?
P1 O1 Ba1 N2 96.5(3) 3_677 . . . ?
P1 O1 Ba1 N3 141.8(2) 3_677 . . . ?
P1 O1 Ba1 O3 -44.2(2) 3_677 . . . ?
P1 O1 Ba1 N1 -74.7(3) 3_677 . . . ?
P1 O1 Ba1 N4 -175.0(2) 3_677 . . . ?
P1 O1 Ba1 P1 -19.1(2) 3_677 . . . ?
P2 O5 Ba1 O1 -61.22(19) . . . . ?
P2 O5 Ba1 O9 -65.0(3) . . . . ?
P2 O5 Ba1 O2 38.53(18) . . . . ?
P2 O5 Ba1 N2 129.4(2) . . . . ?
P2 O5 Ba1 N3 -143.3(2) . . . . ?
P2 O5 Ba1 O3 16.6(2) . . . . ?
P2 O5 Ba1 N1 96.8(2) . . . . ?
P2 O5 Ba1 N4 -176.25(18) . . . . ?
P2 O5 Ba1 P1 25.39(19) . . . . ?
P1 O2 Ba1 O1 -66.65(11) . . . . ?
P1 O2 Ba1 O5 -145.96(12) . . . . ?
P1 O2 Ba1 O9 5.31(14) . . . . ?
P1 O2 Ba1 N2 136.87(12) . . . . ?
P1 O2 Ba1 N3 -148.58(11) . . . . ?
P1 O2 Ba1 O3 6.86(9) . . . . ?
P1 O2 Ba1 N1 80.79(11) . . . . ?
P1 O2 Ba1 N4 109.67(15) . . . . ?
C36 N2 Ba1 O1 4.7(4) . . . . ?
C33 N2 Ba1 O1 -179.8(2) . . . . ?
C36 N2 Ba1 O5 32.0(3) . . . . ?
C33 N2 Ba1 O5 -152.5(3) . . . . ?
C36 N2 Ba1 O9 -139.8(3) . . . . ?
C33 N2 Ba1 O9 35.7(3) . . . . ?
C36 N2 Ba1 O2 100.4(3) . . . . ?
C33 N2 Ba1 O2 -84.1(3) . . . . ?
C36 N2 Ba1 N3 -40.2(3) . . . . ?
C33 N2 Ba1 N3 135.3(3) . . . . ?
C36 N2 Ba1 O3 140.5(3) . . . . ?
C33 N2 Ba1 O3 -44.0(3) . . . . ?
C36 N2 Ba1 N1 178.9(3) . . . . ?
C33 N2 Ba1 N1 -5.6(2) . . . . ?
C36 N2 Ba1 N4 -94.9(3) . . . . ?
C33 N2 Ba1 N4 80.6(3) . . . . ?
C36 N2 Ba1 P1 117.0(3) . . . . ?
C33 N2 Ba1 P1 -67.5(3) . . . . ?
C37 N3 Ba1 O1 -42.8(3) . . . . ?
C41 N3 Ba1 O1 152.1(3) . . . . ?
C37 N3 Ba1 O5 42.5(3) . . . . ?
C41 N3 Ba1 O5 -122.6(3) . . . . ?
C37 N3 Ba1 O9 -111.0(3) . . . . ?
C41 N3 Ba1 O9 83.9(3) . . . . ?
C37 N3 Ba1 O2 45.1(3) . . . . ?
C41 N3 Ba1 O2 -120.0(2) . . . . ?
C37 N3 Ba1 N2 120.6(3) . . . . ?
C41 N3 Ba1 N2 -44.5(3) . . . . ?
C37 N3 Ba1 O3 -61.4(4) . . . . ?
C41 N3 Ba1 O3 133.6(3) . . . . ?
C37 N3 Ba1 N1 160.2(3) . . . . ?
C41 N3 Ba1 N1 -4.9(3) . . . . ?
C37 N3 Ba1 N4 -174.1(3) . . . . ?
C41 N3 Ba1 N4 20.8(2) . . . . ?
C37 N3 Ba1 P1 12.8(4) . . . . ?
C41 N3 Ba1 P1 -152.3(2) . . . . ?
P1 O3 Ba1 O1 99.08(11) . . . . ?
P1 O3 Ba1 O5 20.79(13) . . . . ?
P1 O3 Ba1 O9 172.01(14) . . . . ?
P1 O3 Ba1 O2 -6.47(8) . . . . ?
P1 O3 Ba1 N2 -64.60(13) . . . . ?
P1 O3 Ba1 N3 117.5(2) . . . . ?
P1 O3 Ba1 N1 -97.80(12) . . . . ?
P1 O3 Ba1 N4 -144.06(10) . . . . ?
C25 N1 Ba1 O1 -2.8(4) . . . . ?
C29 N1 Ba1 O1 -178.7(2) . . . . ?
C25 N1 Ba1 O5 -139.2(3) . . . . ?
C29 N1 Ba1 O5 44.8(3) . . . . ?
C25 N1 Ba1 O9 32.6(3) . . . . ?
C29 N1 Ba1 O9 -143.3(3) . . . . ?
C25 N1 Ba1 O2 -85.5(3) . . . . ?
C29 N1 Ba1 O2 98.5(3) . . . . ?
C25 N1 Ba1 N2 -178.5(3) . . . . ?
C29 N1 Ba1 N2 5.5(2) . . . . ?
C25 N1 Ba1 N3 131.7(3) . . . . ?
C29 N1 Ba1 N3 -44.3(3) . . . . ?
C25 N1 Ba1 O3 -35.0(3) . . . . ?
C29 N1 Ba1 O3 149.1(3) . . . . ?
C25 N1 Ba1 N4 109.9(3) . . . . ?
C29 N1 Ba1 N4 -66.0(3) . . . . ?
C25 N1 Ba1 P1 -61.1(3) . . . . ?
C29 N1 Ba1 P1 123.0(3) . . . . ?
C48 N4 Ba1 O1 119.4(3) . . . . ?
C45 N4 Ba1 O1 -75.5(3) . . . . ?
C48 N4 Ba1 O5 -146.4(3) . . . . ?
C45 N4 Ba1 O5 18.7(3) . . . . ?
C48 N4 Ba1 O9 59.0(3) . . . . ?
C45 N4 Ba1 O9 -135.9(3) . . . . ?
C48 N4 Ba1 O2 -56.5(3) . . . . ?
C45 N4 Ba1 O2 108.5(2) . . . . ?
C48 N4 Ba1 N2 -86.5(3) . . . . ?
C45 N4 Ba1 N2 78.6(2) . . . . ?
C48 N4 Ba1 N3 174.7(3) . . . . ?
C45 N4 Ba1 N3 -20.2(2) . . . . ?
C48 N4 Ba1 O3 18.0(3) . . . . ?
C45 N4 Ba1 O3 -176.9(2) . . . . ?
C48 N4 Ba1 N1 -27.1(3) . . . . ?
C45 N4 Ba1 N1 138.0(3) . . . . ?
C48 N4 Ba1 P1 -10.4(3) . . . . ?
C45 N4 Ba1 P1 154.7(2) . . . . ?
O1 P1 Ba1 O1 14.50(17) 3_677 . . . ?
O2 P1 Ba1 O1 113.84(12) . . . . ?
O3 P1 Ba1 O1 -78.28(12) . . . . ?
O4 P1 Ba1 O1 -162.01(11) . . . . ?
O1 P1 Ba1 O5 -68.04(14) 3_677 . . . ?
O2 P1 Ba1 O5 31.30(12) . . . . ?
O3 P1 Ba1 O5 -160.82(12) . . . . ?
O4 P1 Ba1 O5 115.45(11) . . . . ?
O1 P1 Ba1 O9 85.45(15) 3_677 . . . ?
O2 P1 Ba1 O9 -175.21(13) . . . . ?
O3 P1 Ba1 O9 -7.32(13) . . . . ?
O4 P1 Ba1 O9 -91.06(13) . . . . ?
O1 P1 Ba1 O2 -99.35(17) 3_677 . . . ?
O3 P1 Ba1 O2 167.88(15) . . . . ?
O4 P1 Ba1 O2 84.15(15) . . . . ?
O1 P1 Ba1 N2 -143.80(14) 3_677 . . . ?
O2 P1 Ba1 N2 -44.46(12) . . . . ?
O3 P1 Ba1 N2 123.42(12) . . . . ?
O4 P1 Ba1 N2 39.69(12) . . . . ?
O1 P1 Ba1 N3 -40.1(2) 3_677 . . . ?
O2 P1 Ba1 N3 59.28(19) . . . . ?
O3 P1 Ba1 N3 -132.84(18) . . . . ?
O4 P1 Ba1 N3 143.43(18) . . . . ?
O1 P1 Ba1 O3 92.77(17) 3_677 . . . ?
O2 P1 Ba1 O3 -167.88(15) . . . . ?
O4 P1 Ba1 O3 -83.73(15) . . . . ?
O1 P1 Ba1 N1 167.12(14) 3_677 . . . ?
O2 P1 Ba1 N1 -93.53(12) . . . . ?
O3 P1 Ba1 N1 74.35(12) . . . . ?
O4 P1 Ba1 N1 -9.39(12) . . . . ?
O1 P1 Ba1 N4 150.61(16) 3_677 . . . ?
O2 P1 Ba1 N4 -110.04(15) . . . . ?
O3 P1 Ba1 N4 57.84(16) . . . . ?
O4 P1 Ba1 N4 -25.89(16) . . . . ?
